data_7060489
loop_
_publ_author_name
'Arsenyan, Pavel'
'Petrenko, Alla'
'Belyakov, Sergey'

_publ_section_title
;
 Selanyl and tellanyl electrophiles as a driving force in the construction
 of sophisticated polyaromatic hydrocarbons
;
_journal_issue 16
_journal_name_full 'New Journal of Chemistry'
_journal_page_first 7247
_journal_page_last 7255
_journal_paper_doi 10.1039/D1NJ00401H
_journal_volume 45
_journal_year 2021
_chemical_formula_moiety 'C34 H22 Se'
_chemical_formula_sum 'C34 H22 Se'
_chemical_formula_weight 509.51
_space_group_IT_number 14
_space_group_name_Hall '-P 2ybc'
_space_group_name_H-M_alt 'P 1 21/c 1'
_symmetry_cell_setting monoclinic
_symmetry_space_group_name_H-M 'P 1 21/c 1'
_atom_sites_solution_hydrogens mixed
_atom_sites_solution_primary direct
_atom_sites_solution_secondary difmap
_audit_creation_method SHELXL
_audit_update_record
;
2020-06-07 deposited with the CCDC.	2021-03-24 downloaded from the CCDC.
;
_cell_angle_alpha 90.00
_cell_angle_beta 103.351(4)
_cell_angle_gamma 90.00
_cell_formula_units_Z 4
_cell_length_a 9.2854(3)
_cell_length_b 18.7578(6)
_cell_length_c 14.0866(6)
_cell_measurement_reflns_used 4049
_cell_measurement_temperature 150.0(1)
_cell_measurement_theta_max 30.0
_cell_measurement_theta_min 0.9
_cell_volume 2387.21(15)
_computing_structure_refinement 'SHELXTL (Sheldrick, 2015)'
_diffrn_ambient_temperature 150.0(1)
_diffrn_measured_fraction_theta_full 0.98
_diffrn_measured_fraction_theta_max 0.85
_diffrn_measurement_device 'four-circle diffractometer'
_diffrn_measurement_device_type 'Rigaku, XtaLAB Synergy, Dualflex, HyPix'
_diffrn_measurement_method '\w scans'
_diffrn_radiation_monochromator mirror
_diffrn_radiation_probe x-ray
_diffrn_radiation_type MoK\a
_diffrn_radiation_wavelength 0.71073
_diffrn_reflns_av_R_equivalents 0.0289
_diffrn_reflns_av_sigmaI/netI 0.0314
_diffrn_reflns_limit_h_max 14
_diffrn_reflns_limit_h_min -12
_diffrn_reflns_limit_k_max 27
_diffrn_reflns_limit_k_min -28
_diffrn_reflns_limit_l_max 21
_diffrn_reflns_limit_l_min -20
_diffrn_reflns_number 30743
_diffrn_reflns_theta_full 30.0
_diffrn_reflns_theta_max 33.68
_diffrn_reflns_theta_min 1.84
_diffrn_source 'micro-focus sealed X-ray tube'
_diffrn_source_type 'PhotonJet (Cu) X-ray Source'
_exptl_absorpt_coefficient_mu 1.594
_exptl_absorpt_correction_T_max 0.92704
_exptl_absorpt_correction_T_min 0.71093
_exptl_absorpt_correction_type multi-scan
_exptl_absorpt_process_details
;
CrysAlisPro 1.171.40.35a (Rigaku Oxford Diffraction, 2018)
Empirical absorption correction using spherical harmonics,
 implemented in SCALE3 ABSPACK scaling algorithm.
;
_exptl_crystal_colour 'Yellow '
_exptl_crystal_density_diffrn 1.418
_exptl_crystal_density_method 'not measured'
_exptl_crystal_description Block
_exptl_crystal_F_000 1040
_exptl_crystal_size_max 0.21
_exptl_crystal_size_mid 0.17
_exptl_crystal_size_min 0.08
_refine_diff_density_max 0.919
_refine_diff_density_min -0.917
_refine_diff_density_rms 0.071
_refine_ls_extinction_method none
_refine_ls_goodness_of_fit_ref 1.085
_refine_ls_hydrogen_treatment constr
_refine_ls_matrix_type full
_refine_ls_number_parameters 311
_refine_ls_number_reflns 8062
_refine_ls_number_restraints 0
_refine_ls_restrained_S_all 1.085
_refine_ls_R_factor_all 0.0582
_refine_ls_R_factor_gt 0.0413
_refine_ls_shift/su_max 0.001
_refine_ls_shift/su_mean 0.000
_refine_ls_structure_factor_coef Fsqd
_refine_ls_weighting_details 'calc w=1/[\s^2^(Fo^2^)+(0.0489P)^2^+1.3735P] where P=(Fo^2^+2Fc^2^)/3'
_refine_ls_weighting_scheme calc
_refine_ls_wR_factor_gt 0.1044
_refine_ls_wR_factor_ref 0.1105
_reflns_d_resolution_high 0.6408
_reflns_number_gt 6207
_reflns_number_total 8062
_reflns_threshold_expression >2sigma(I)
_cod_data_source_file d1nj00401h2.cif
_cod_data_source_block a557
_cod_depositor_comments 'Adding full bibliography for 7060487--7060492.cif.'
_cod_original_cell_volume 2387.20(15)
_cod_original_sg_symbol_H-M 'P 21/c '
_cod_database_code 7060489
_chemical_oxdiff_formula 'C136 H88 Se4 '
_chemical_oxdiff_usercomment 'A-557 from Pavel'
_shelx_title ' a557_a.res in P2(1)/c'
_shelx_f_calc_maximum 193.77
_shelx_f_squared_multiplier 1.000

loop_
_symmetry_equiv_pos_as_xyz
'x, y, z'
'-x, y+1/2, -z+1/2'
'-x, -y, -z'
'x, -y-1/2, z-1/2'

loop_
_atom_site_label
_atom_site_type_symbol
_atom_site_fract_x
_atom_site_fract_y
_atom_site_fract_z
_atom_site_U_iso_or_equiv
_atom_site_adp_type
_atom_site_occupancy
_atom_site_symmetry_multiplicity
_atom_site_calc_flag
_atom_site_refinement_flags
_atom_site_disorder_assembly
_atom_site_disorder_group
C1 C 0.8606(2) 0.76192(11) 0.64904(17) 0.0359(4) Uani 1 1 d . . .
H1 H 0.8837 0.7407 0.7103 0.043 Uiso 1 1 calc R . .
C2 C 0.9244(3) 0.82678(13) 0.6346(2) 0.0488(6) Uani 1 1 d . . .
H2 H 0.9905 0.8485 0.6863 0.059 Uiso 1 1 calc R . .
C3 C 0.8909(3) 0.85923(13) 0.5447(2) 0.0528(6) Uani 1 1 d . . .
H3 H 0.9367 0.9019 0.5353 0.063 Uiso 1 1 calc R . .
C4 C 0.7899(3) 0.82884(11) 0.46897(19) 0.0426(5) Uani 1 1 d . . .
H4 H 0.7655 0.8519 0.4090 0.051 Uiso 1 1 calc R . .
C4A C 0.72267(19) 0.76301(9) 0.48075(15) 0.0285(4) Uani 1 1 d . . .
C4B C 0.61244(18) 0.73139(9) 0.40133(14) 0.0249(3) Uani 1 1 d . . .
C5 C 0.5990(2) 0.75285(10) 0.30421(15) 0.0331(4) Uani 1 1 d . . .
H5 H 0.6632 0.7873 0.2903 0.040 Uiso 1 1 calc R . .
C6 C 0.4939(2) 0.72445(12) 0.22963(15) 0.0351(4) Uani 1 1 d . . .
H6 H 0.4870 0.7392 0.1657 0.042 Uiso 1 1 calc R . .
C7 C 0.3971(2) 0.67314(11) 0.25034(14) 0.0318(4) Uani 1 1 d . . .
H7 H 0.3235 0.6545 0.2002 0.038 Uiso 1 1 calc R . .
C8 C 0.4097(2) 0.64994(10) 0.34447(13) 0.0265(3) Uani 1 1 d . . .
H8 H 0.3455 0.6148 0.3567 0.032 Uiso 1 1 calc R . .
C8A C 0.51739(18) 0.67799(8) 0.42307(12) 0.0210(3) Uani 1 1 d . . .
C8B C 0.54596(18) 0.64788(8) 0.52167(12) 0.0197(3) Uani 1 1 d . . .
C9 C 0.44056(17) 0.60239(8) 0.55475(12) 0.0198(3) Uani 1 1 d . . .
C10 C 0.48633(17) 0.56286(8) 0.63841(12) 0.0207(3) Uani 1 1 d . . .
C10A C 0.63845(18) 0.56344(9) 0.69193(12) 0.0220(3) Uani 1 1 d . . .
C11 C 0.6928(2) 0.51625(10) 0.77018(14) 0.0275(3) Uani 1 1 d . . .
H11 H 0.6278 0.4855 0.7909 0.033 Uiso 1 1 calc R . .
C12 C 0.8405(2) 0.51518(12) 0.81613(15) 0.0336(4) Uani 1 1 d . . .
H12 H 0.8744 0.4840 0.8677 0.040 Uiso 1 1 calc R . .
C13 C 0.9398(2) 0.56087(12) 0.78557(15) 0.0364(4) Uani 1 1 d . . .
H13 H 1.0402 0.5587 0.8153 0.044 Uiso 1 1 calc R . .
C14 C 0.88974(19) 0.60877(11) 0.71199(14) 0.0307(4) Uani 1 1 d . . .
H14 H 0.9570 0.6388 0.6923 0.037 Uiso 1 1 calc R . .
C14A C 0.73695(18) 0.61356(9) 0.66506(12) 0.0227(3) Uani 1 1 d . . .
C14B C 0.68239(17) 0.66225(8) 0.58556(13) 0.0212(3) Uani 1 1 d . . .
C14C C 0.76098(18) 0.72800(9) 0.57137(14) 0.0257(3) Uani 1 1 d . . .
C15 C 0.27977(17) 0.60838(9) 0.50643(12) 0.0212(3) Uani 1 1 d . . .
C16 C 0.21159(19) 0.67429(10) 0.50688(14) 0.0272(3) Uani 1 1 d . . .
H16 H 0.2667 0.7131 0.5364 0.033 Uiso 1 1 calc R . .
C17 C 0.0621(2) 0.68302(11) 0.46376(17) 0.0364(4) Uani 1 1 d . . .
H17 H 0.0178 0.7274 0.4648 0.044 Uiso 1 1 calc R . .
C18 C -0.0207(2) 0.62570(12) 0.41919(16) 0.0378(5) Uani 1 1 d . . .
H18 H -0.1205 0.6315 0.3898 0.045 Uiso 1 1 calc R . .
C19 C 0.0459(2) 0.55972(11) 0.41855(14) 0.0319(4) Uani 1 1 d . . .
H19 H -0.0094 0.5212 0.3885 0.038 Uiso 1 1 calc R . .
C20 C 0.19583(19) 0.55070(9) 0.46279(13) 0.0250(3) Uani 1 1 d . . .
H20 H 0.2395 0.5061 0.4630 0.030 Uiso 1 1 calc R . .
Se21 Se 0.34705(2) 0.501622(9) 0.681233(14) 0.02747(6) Uani 1 1 d . A .
C22 C 0.3397(2) 0.54674(12) 0.80088(14) 0.0325(4) Uani 1 1 d . . .
C23 C 0.3040(4) 0.62643(18) 0.7942(3) 0.0221(6) Uiso 0.50 1 d P A 1
H23 H 0.2968 0.6510 0.7360 0.026 Uiso 0.50 1 calc PR A 1
C24 C 0.2826(5) 0.6611(2) 0.8760(3) 0.0333(8) Uiso 0.50 1 d P A 1
H24 H 0.2651 0.7099 0.8737 0.040 Uiso 0.50 1 calc PR A 1
C25 C 0.2870(5) 0.6235(2) 0.9627(3) 0.0344(8) Uiso 0.50 1 d P A 1
H25 H 0.2689 0.6472 1.0168 0.041 Uiso 0.50 1 calc PR A 1
C26 C 0.3178(5) 0.5521(3) 0.9678(3) 0.0361(9) Uiso 0.50 1 d P A 1
H26 H 0.3215 0.5269 1.0251 0.043 Uiso 0.50 1 calc PR A 1
C27 C 0.3430(5) 0.5183(3) 0.8868(3) 0.0315(8) Uiso 0.50 1 d P A 1
H27 H 0.3649 0.4699 0.8933 0.038 Uiso 0.50 1 calc PR A 1
C23' C 0.3506(6) 0.6110(3) 0.8192(4) 0.0398(10) Uiso 0.50 1 d P A 2
H23' H 0.3685 0.6424 0.7721 0.048 Uiso 0.50 1 calc PR A 2
C24' C 0.3368(7) 0.6374(3) 0.9090(5) 0.0564(13) Uiso 0.50 1 d P A 2
H24' H 0.3382 0.6861 0.9213 0.068 Uiso 0.50 1 calc PR A 2
C25' C 0.3209(5) 0.5881(3) 0.9796(4) 0.0427(10) Uiso 0.50 1 d P A 2
H25' H 0.3134 0.6047 1.0405 0.051 Uiso 0.50 1 calc PR A 2
C26' C 0.3161(5) 0.5176(3) 0.9632(4) 0.0419(10) Uiso 0.50 1 d P A 2
H26' H 0.3037 0.4862 1.0118 0.050 Uiso 0.50 1 calc PR A 2
C27' C 0.3293(4) 0.4922(2) 0.8746(3) 0.0256(7) Uiso 0.50 1 d P A 2
H27' H 0.3317 0.4436 0.8617 0.031 Uiso 0.50 1 calc PR A 2

loop_
_atom_site_aniso_label
_atom_site_aniso_U_11
_atom_site_aniso_U_22
_atom_site_aniso_U_33
_atom_site_aniso_U_23
_atom_site_aniso_U_13
_atom_site_aniso_U_12
C1 0.0307(9) 0.0378(10) 0.0412(11) -0.0094(9) 0.0124(8) -0.0131(8)
C2 0.0443(12) 0.0442(12) 0.0581(15) -0.0149(11) 0.0125(11) -0.0245(10)
C3 0.0519(14) 0.0344(11) 0.0718(18) 0.0013(11) 0.0137(13) -0.0223(10)
C4 0.0408(11) 0.0281(9) 0.0592(15) 0.0079(9) 0.0121(10) -0.0098(8)
C4A 0.0253(8) 0.0215(7) 0.0417(11) 0.0011(7) 0.0141(7) -0.0029(6)
C4B 0.0223(7) 0.0216(7) 0.0337(9) 0.0057(7) 0.0120(7) 0.0033(6)
C5 0.0311(9) 0.0305(9) 0.0419(11) 0.0154(8) 0.0167(8) 0.0037(7)
C6 0.0371(10) 0.0396(10) 0.0315(10) 0.0150(8) 0.0140(8) 0.0066(8)
C7 0.0351(10) 0.0363(9) 0.0254(9) 0.0036(7) 0.0101(7) 0.0006(7)
C8 0.0309(8) 0.0299(8) 0.0218(8) -0.0009(7) 0.0123(7) -0.0038(7)
C8A 0.0224(7) 0.0201(7) 0.0239(8) 0.0006(6) 0.0120(6) 0.0017(5)
C8B 0.0200(6) 0.0195(6) 0.0223(7) -0.0025(6) 0.0105(6) -0.0008(5)
C9 0.0194(7) 0.0216(7) 0.0209(7) -0.0039(6) 0.0095(6) -0.0025(5)
C10 0.0213(7) 0.0223(7) 0.0210(7) -0.0036(6) 0.0100(6) -0.0031(5)
C10A 0.0227(7) 0.0247(7) 0.0211(8) -0.0034(6) 0.0103(6) 0.0004(6)
C11 0.0295(9) 0.0313(8) 0.0238(8) 0.0006(7) 0.0106(7) 0.0038(7)
C12 0.0314(9) 0.0424(10) 0.0274(9) 0.0037(8) 0.0079(8) 0.0109(8)
C13 0.0221(8) 0.0544(12) 0.0320(10) -0.0018(9) 0.0051(7) 0.0077(8)
C14 0.0189(7) 0.0445(10) 0.0300(9) -0.0029(8) 0.0081(7) -0.0012(7)
C14A 0.0199(7) 0.0288(8) 0.0219(8) -0.0054(6) 0.0098(6) -0.0014(6)
C14B 0.0192(7) 0.0225(7) 0.0253(8) -0.0045(6) 0.0121(6) -0.0028(5)
C14C 0.0207(7) 0.0251(7) 0.0349(10) -0.0052(7) 0.0134(7) -0.0051(6)
C15 0.0195(7) 0.0268(7) 0.0192(7) -0.0015(6) 0.0083(6) -0.0032(6)
C16 0.0223(7) 0.0286(8) 0.0320(9) -0.0041(7) 0.0089(7) -0.0017(6)
C17 0.0235(8) 0.0393(10) 0.0469(12) 0.0010(9) 0.0094(8) 0.0039(7)
C18 0.0205(8) 0.0523(12) 0.0388(11) 0.0024(9) 0.0035(8) -0.0046(8)
C19 0.0266(8) 0.0431(10) 0.0265(9) -0.0039(8) 0.0071(7) -0.0125(7)
C20 0.0242(7) 0.0281(8) 0.0248(8) -0.0047(7) 0.0101(6) -0.0075(6)
Se21 0.02778(10) 0.02855(10) 0.02895(10) 0.00065(7) 0.01245(7) -0.00854(6)
C22 0.0214(8) 0.0550(12) 0.0233(9) -0.0005(8) 0.0098(7) -0.0102(8)

loop_
_atom_type_symbol
_atom_type_description
_atom_type_scat_dispersion_real
_atom_type_scat_dispersion_imag
_atom_type_scat_source
C C 0.0033 0.0016 'International Tables Vol C Tables 4.2.6.8 and 6.1.1.4'
H H 0.0000 0.0000 'International Tables Vol C Tables 4.2.6.8 and 6.1.1.4'
Se Se -0.0929 2.2259 'International Tables Vol C Tables 4.2.6.8 and 6.1.1.4'

loop_
_geom_angle_atom_site_label_1
_geom_angle_atom_site_label_2
_geom_angle_atom_site_label_3
_geom_angle
_geom_angle_site_symmetry_1
_geom_angle_site_symmetry_3
_geom_angle_publ_flag
C2 C1 C14C 120.5(2) . . ?
C2 C1 H1 119.8 . . ?
C14C C1 H1 119.8 . . ?
C3 C2 C1 120.6(2) . . ?
C3 C2 H2 119.7 . . ?
C1 C2 H2 119.7 . . ?
C4 C3 C2 120.1(2) . . ?
C4 C3 H3 119.9 . . ?
C2 C3 H3 119.9 . . ?
C3 C4 C4A 120.9(2) . . ?
C3 C4 H4 119.5 . . ?
C4A C4 H4 119.5 . . ?
C14C C4A C4 119.31(19) . . ?
C14C C4A C4B 119.50(15) . . ?
C4 C4A C4B 121.18(19) . . ?
C5 C4B C8A 119.63(17) . . ?
C5 C4B C4A 121.36(16) . . ?
C8A C4B C4A 119.01(16) . . ?
C6 C5 C4B 121.65(17) . . ?
C6 C5 H5 119.2 . . ?
C4B C5 H5 119.2 . . ?
C5 C6 C7 119.30(18) . . ?
C5 C6 H6 120.4 . . ?
C7 C6 H6 120.4 . . ?
C8 C7 C6 120.36(19) . . ?
C8 C7 H7 119.8 . . ?
C6 C7 H7 119.8 . . ?
C7 C8 C8A 121.72(17) . . ?
C7 C8 H8 119.1 . . ?
C8A C8 H8 119.1 . . ?
C8 C8A C4B 117.31(16) . . ?
C8 C8A C8B 122.69(15) . . ?
C4B C8A C8B 119.51(15) . . ?
C14B C8B C9 118.89(15) . . ?
C14B C8B C8A 118.28(14) . . ?
C9 C8B C8A 122.82(15) . . ?
C10 C9 C8B 119.59(14) . . ?
C10 C9 C15 120.63(14) . . ?
C8B C9 C15 119.03(14) . . ?
C9 C10 C10A 121.12(14) . . ?
C9 C10 Se21 119.54(12) . . ?
C10A C10 Se21 119.26(12) . . ?
C11 C10A C14A 119.05(16) . . ?
C11 C10A C10 122.32(16) . . ?
C14A C10A C10 118.63(15) . . ?
C12 C11 C10A 120.97(18) . . ?
C12 C11 H11 119.5 . . ?
C10A C11 H11 119.5 . . ?
C11 C12 C13 120.23(19) . . ?
C11 C12 H12 119.9 . . ?
C13 C12 H12 119.9 . . ?
C14 C13 C12 120.15(18) . . ?
C14 C13 H13 119.9 . . ?
C12 C13 H13 119.9 . . ?
C13 C14 C14A 121.40(18) . . ?
C13 C14 H14 119.3 . . ?
C14A C14 H14 119.3 . . ?
C10A C14A C14 117.90(16) . . ?
C10A C14A C14B 119.52(15) . . ?
C14 C14A C14B 122.29(15) . . ?
C8B C14B C14A 118.70(14) . . ?
C8B C14B C14C 118.55(15) . . ?
C14A C14B C14C 122.70(15) . . ?
C4A C14C C1 118.45(17) . . ?
C4A C14C C14B 119.07(16) . . ?
C1 C14C C14B 122.02(18) . . ?
C16 C15 C20 118.99(16) . . ?
C16 C15 C9 118.22(14) . . ?
C20 C15 C9 122.78(15) . . ?
C15 C16 C17 120.85(17) . . ?
C15 C16 H16 119.6 . . ?
C17 C16 H16 119.6 . . ?
C18 C17 C16 120.03(19) . . ?
C18 C17 H17 120.0 . . ?
C16 C17 H17 120.0 . . ?
C19 C18 C17 119.65(18) . . ?
C19 C18 H18 120.2 . . ?
C17 C18 H18 120.2 . . ?
C18 C19 C20 120.37(17) . . ?
C18 C19 H19 119.8 . . ?
C20 C19 H19 119.8 . . ?
C15 C20 C19 120.10(17) . . ?
C15 C20 H20 119.9 . . ?
C19 C20 H20 119.9 . . ?
C22 Se21 C10 100.15(7) . . ?
C23' C22 C27 102.8(4) . . ?
C23' C22 C27' 123.1(3) . . ?
C27 C22 C27' 20.6(2) . . ?
C23' C22 C23 20.4(2) . . ?
C27 C22 C23 114.3(3) . . ?
C27' C22 C23 132.2(2) . . ?
C23' C22 Se21 127.1(3) . . ?
C27 C22 Se21 129.5(3) . . ?
C27' C22 Se21 109.7(2) . . ?
C23 C22 Se21 115.60(18) . . ?
C24 C23 C22 118.7(3) . . ?
C24 C23 H23 120.6 . . ?
C22 C23 H23 120.6 . . ?
C23 C24 C25 120.8(4) . . ?
C23 C24 H24 119.6 . . ?
C25 C24 H24 119.6 . . ?
C26 C25 C24 120.0(4) . . ?
C26 C25 H25 120.0 . . ?
C24 C25 H25 120.0 . . ?
C25 C26 C27 118.9(4) . . ?
C25 C26 H26 120.5 . . ?
C27 C26 H26 120.5 . . ?
C22 C27 C26 127.2(4) . . ?
C22 C27 H27 116.4 . . ?
C26 C27 H27 116.4 . . ?
C22 C23' C24' 121.2(5) . . ?
C22 C23' H23' 119.4 . . ?
C24' C23' H23' 119.4 . . ?
C25' C24' C23' 117.4(6) . . ?
C25' C24' H24' 121.3 . . ?
C23' C24' H24' 121.3 . . ?
C26' C25' C24' 122.5(5) . . ?
C26' C25' H25' 118.8 . . ?
C24' C25' H25' 118.8 . . ?
C25' C26' C27' 119.6(5) . . ?
C25' C26' H26' 120.2 . . ?
C27' C26' H26' 120.2 . . ?
C26' C27' C22 115.7(4) . . ?
C26' C27' H27' 122.1 . . ?
C22 C27' H27' 122.1 . . ?

loop_
_geom_bond_atom_site_label_1
_geom_bond_atom_site_label_2
_geom_bond_distance
_geom_bond_site_symmetry_2
_geom_bond_publ_flag
C1 C2 1.388(3) . ?
C1 C14C 1.411(3) . ?
C1 H1 0.9300 . ?
C2 C3 1.375(4) . ?
C2 H2 0.9300 . ?
C3 C4 1.371(3) . ?
C3 H3 0.9300 . ?
C4 C4A 1.411(2) . ?
C4 H4 0.9300 . ?
C4A C14C 1.406(3) . ?
C4A C4B 1.457(3) . ?
C4B C5 1.404(3) . ?
C4B C8A 1.415(2) . ?
C5 C6 1.366(3) . ?
C5 H5 0.9300 . ?
C6 C7 1.393(3) . ?
C6 H6 0.9300 . ?
C7 C8 1.375(3) . ?
C7 H7 0.9300 . ?
C8 C8A 1.411(2) . ?
C8 H8 0.9300 . ?
C8A C8B 1.466(2) . ?
C8B C14B 1.400(2) . ?
C8B C9 1.454(2) . ?
C9 C10 1.374(2) . ?
C9 C15 1.495(2) . ?
C10 C10A 1.439(2) . ?
C10 Se21 1.9277(15) . ?
C10A C11 1.413(2) . ?
C10A C14A 1.423(2) . ?
C11 C12 1.374(3) . ?
C11 H11 0.9300 . ?
C12 C13 1.398(3) . ?
C12 H12 0.9300 . ?
C13 C14 1.369(3) . ?
C13 H13 0.9300 . ?
C14 C14A 1.423(2) . ?
C14 H14 0.9300 . ?
C14A C14B 1.443(2) . ?
C14B C14C 1.470(2) . ?
C15 C16 1.390(2) . ?
C15 C20 1.391(2) . ?
C16 C17 1.390(3) . ?
C16 H16 0.9300 . ?
C17 C18 1.385(3) . ?
C17 H17 0.9300 . ?
C18 C19 1.385(3) . ?
C18 H18 0.9300 . ?
C19 C20 1.398(3) . ?
C19 H19 0.9300 . ?
C20 H20 0.9300 . ?
Se21 C22 1.901(2) . ?
C22 C23' 1.231(5) . ?
C22 C27 1.317(5) . ?
C22 C27' 1.477(4) . ?
C22 C23 1.529(4) . ?
C23 C24 1.376(5) . ?
C23 H23 0.9300 . ?
C24 C25 1.403(6) . ?
C24 H24 0.9300 . ?
C25 C26 1.369(7) . ?
C25 H25 0.9300 . ?
C26 C27 1.372(7) . ?
C26 H26 0.9300 . ?
C27 H27 0.9300 . ?
C23' C24' 1.392(8) . ?
C23' H23' 0.9300 . ?
C24' C25' 1.391(8) . ?
C24' H24' 0.9300 . ?
C25' C26' 1.341(7) . ?
C25' H25' 0.9300 . ?
C26' C27' 1.368(7) . ?
C26' H26' 0.9300 . ?
C27' H27' 0.9300 . ?
